data_4514700
loop_
_publ_author_name
'Schild, Dirk J.'
'Peters, Jonas C.'

_publ_section_title
;
 Light Enhanced Fe-Mediated Nitrogen Fixation: Mechanistic Insights
 Regarding H<sub>2</sub> Elimination, HER, and NH<sub>3</sub> Generation.
;
_journal_issue 5
_journal_name_full 'ACS catalysis'
_journal_page_first 4286
_journal_page_last 4295
_journal_paper_doi 10.1021/acscatal.9b00523
_journal_volume 9
_journal_year 2019
_chemical_formula_moiety 'C30 H41 Fe N4 P3'
_chemical_formula_sum 'C30 H41 Fe N4 P3'
_chemical_formula_weight 606.43
_space_group_crystal_system monoclinic
_space_group_IT_number 14
_space_group_name_Hall '-P 2ybc'
_space_group_name_H-M_alt 'P 1 21/c 1'
_symmetry_space_group_name_Hall '-P 2ybc'
_symmetry_space_group_name_H-M 'P 1 21/c 1'
_atom_sites_solution_hydrogens geom
_atom_sites_solution_primary dual
_audit_creation_date 2018-12-19
_audit_creation_method
;
Olex2 1.2
(compiled 2018.05.29 svn.r3508 for OlexSys, GUI svn.r5506)
;
_cell_angle_alpha 90
_cell_angle_beta 98.630(3)
_cell_angle_gamma 90
_cell_formula_units_Z 4
_cell_length_a 17.626(2)
_cell_length_b 10.7764(8)
_cell_length_c 16.1774(19)
_cell_measurement_reflns_used 9991
_cell_measurement_temperature 100(2)
_cell_measurement_theta_max 28.72
_cell_measurement_theta_min 2.55
_cell_volume 3038.0(5)
_computing_cell_refinement 'SAINT v8.37A (Bruker, 2015)'
_computing_data_reduction 'SAINT v8.37A (Bruker, 2015)'
_computing_molecular_graphics 'Olex2 (Dolomanov et al., 2009)'
_computing_publication_material 'Olex2 (Dolomanov et al., 2009)'
_computing_structure_refinement 'ShelXL (Sheldrick, 2015)'
_computing_structure_solution 'XT (Sheldrick, 2015)'
_diffrn_ambient_temperature 99.99
_diffrn_measured_fraction_theta_full 1.000
_diffrn_measured_fraction_theta_max 0.999
_diffrn_measurement_device_type 'Bruker APEX-II CCD'
_diffrn_measurement_method '\f and \w scans'
_diffrn_radiation_type MoK\a
_diffrn_radiation_wavelength 0.71073
_diffrn_reflns_av_R_equivalents 0.0944
_diffrn_reflns_av_unetI/netI 0.0420
_diffrn_reflns_Laue_measured_fraction_full 1.000
_diffrn_reflns_Laue_measured_fraction_max 0.999
_diffrn_reflns_limit_h_max 26
_diffrn_reflns_limit_h_min -26
_diffrn_reflns_limit_k_max 16
_diffrn_reflns_limit_k_min -16
_diffrn_reflns_limit_l_max 24
_diffrn_reflns_limit_l_min -24
_diffrn_reflns_number 112007
_diffrn_reflns_point_group_measured_fraction_full 1.000
_diffrn_reflns_point_group_measured_fraction_max 0.999
_diffrn_reflns_theta_full 25.242
_diffrn_reflns_theta_max 32.081
_diffrn_reflns_theta_min 2.222
_diffrn_standards_number 0
_exptl_absorpt_coefficient_mu 0.681
_exptl_absorpt_correction_T_max 0.950
_exptl_absorpt_correction_T_min 0.897
_exptl_absorpt_correction_type cylinder
_exptl_absorpt_process_details
'SADABS-2016/2 (Bruker,2016/2) was used for absorption correction. wR2(int) was 0.1244 before'
_exptl_crystal_colour brown
_exptl_crystal_colour_primary brown
_exptl_crystal_density_diffrn 1.326
_exptl_crystal_description plate
_exptl_crystal_F_000 1280
_exptl_crystal_size_max 0.16
_exptl_crystal_size_mid 0.15
_exptl_crystal_size_min 0.076
_refine_diff_density_max 1.388
_refine_diff_density_min -0.950
_refine_diff_density_rms 0.224
_refine_ls_extinction_method none
_refine_ls_goodness_of_fit_ref 1.114
_refine_ls_hydrogen_treatment constr
_refine_ls_matrix_type full
_refine_ls_number_parameters 381
_refine_ls_number_reflns 10593
_refine_ls_number_restraints 3
_refine_ls_restrained_S_all 1.114
_refine_ls_R_factor_all 0.0583
_refine_ls_R_factor_gt 0.0385
_refine_ls_shift/su_max 0.001
_refine_ls_shift/su_mean 0.000
_refine_ls_structure_factor_coef Fsqd
_refine_ls_weighting_details 'w=1/[\s^2^(Fo^2^)+(0.0555P)^2^+1.4400P] where P=(Fo^2^+2Fc^2^)/3'
_refine_ls_weighting_scheme calc
_refine_ls_wR_factor_gt 0.1013
_refine_ls_wR_factor_ref 0.1167
_reflns_Friedel_coverage 0.000
_reflns_number_gt 8444
_reflns_number_total 10593
_reflns_threshold_expression 'I > 2\s(I)'
_cod_data_source_file cs9b00523_si_002.cif
_cod_data_source_block p17278
_cod_database_code 4514700
_shelx_shelxl_version_number 2018/1
_shelx_space_group_comment
;
The symmetry employed for this shelxl refinement is uniquely defined
by the following loop, which should always be used as a source of
symmetry information in preference to the above space-group names.
They are only intended as comments.
;
_shelx_estimated_absorpt_t_max 0.950
_shelx_estimated_absorpt_t_min 0.899
_olex2_refinement_description
;
1. Fixed Uiso
 At 1.2 times of:
  All C(H) groups
 At 1.5 times of:
  All C(H,H,H) groups
2. Rigid body (RIGU) restrains
 N4, N3
 with sigma for 1-2 distances of 0.004 and sigma for 1-3 distances of 0.004
3. Others
 Sof(C20)=Sof(H20A)=Sof(H20B)=Sof(H20C)=Sof(C22)=Sof(H22A)=Sof(H22B)=Sof(H22C)=
 Sof(C21)=Sof(H21)=1-FVAR(1)
 Sof(C24)=Sof(H24)=Sof(C19)=Sof(H19A)=Sof(H19B)=Sof(H19C)=Sof(C23)=Sof(H23A)=
 Sof(H23B)=Sof(H23C)=FVAR(1)
4.a Ternary CH refined with riding coordinates:
 C26(H26), C17(H17), C14(H14), C24(H24), C21(H21)
4.b Aromatic/amide H refined with riding coordinates:
 C32(H32), C9(H9), C8(H8), C4(H4), C10(H10), C6(H6), C3(H3), C31(H31), C5(H5),
 C11(H11), C29(H29), C2(H2), C30(H30)
4.c Idealised Me refined as rotating group:
 C27(H27A,H27B,H27C), C13(H13A,H13B,H13C), C25(H25A,H25B,H25C), C18(H18A,H18B,
 H18C), C16(H16A,H16B,H16C), C15(H15A,H15B,H15C), C19(H19A,H19B,H19C), C20(H20A,
 H20B,H20C), C23(H23A,H23B,H23C), C22(H22A,H22B,H22C)
;
_olex2_submission_special_instructions 'No special instructions were received'

loop_
_space_group_symop_operation_xyz
'x, y, z'
'-x, y+1/2, -z+1/2'
'-x, -y, -z'
'x, -y-1/2, z-1/2'

loop_
_atom_site_label
_atom_site_type_symbol
_atom_site_fract_x
_atom_site_fract_y
_atom_site_fract_z
_atom_site_U_iso_or_equiv
_atom_site_adp_type
_atom_site_occupancy
_atom_site_site_symmetry_order
_atom_site_calc_flag
_atom_site_refinement_flags_posn
_atom_site_refinement_flags_adp
_atom_site_refinement_flags_occupancy
_atom_site_disorder_assembly
_atom_site_disorder_group
Fe1 Fe 0.79707(2) 0.46327(2) 0.69760(2) 0.01473(6) Uani 1 1 d . . . . .
P1 P 0.68334(2) 0.45986(3) 0.62717(2) 0.01190(8) Uani 1 1 d . . . . .
P3 P 0.79987(2) 0.26460(4) 0.66548(3) 0.01565(8) Uani 1 1 d . . . . .
P2 P 0.80713(2) 0.64081(4) 0.63171(3) 0.01721(9) Uani 1 1 d . . . . .
N1 N 0.77310(10) 0.48860(13) 0.80284(10) 0.0241(3) Uani 1 1 d . . . . .
C7 C 0.67428(9) 0.56252(14) 0.53603(9) 0.0143(3) Uani 1 1 d . . . . .
C32 C 0.57881(9) 0.27522(15) 0.54860(10) 0.0180(3) Uani 1 1 d . . . . .
H32 H 0.539954 0.336955 0.540062 0.022 Uiso 1 1 calc R . . . .
C9 C 0.61070(10) 0.65207(17) 0.40723(11) 0.0231(3) Uani 1 1 d . . . . .
H9 H 0.572268 0.648005 0.359387 0.028 Uiso 1 1 calc R . . . .
C1 C 0.60073(9) 0.50912(14) 0.67722(10) 0.0150(3) Uani 1 1 d . . . . .
C8 C 0.61631(9) 0.55873(16) 0.46714(10) 0.0193(3) Uani 1 1 d . . . . .
H8 H 0.580564 0.492178 0.461162 0.023 Uiso 1 1 calc R . . . .
C4 C 0.48281(11) 0.58295(19) 0.76497(12) 0.0264(4) Uani 1 1 d . . . . .
H4 H 0.443041 0.608243 0.794935 0.032 Uiso 1 1 calc R . . . .
C10 C 0.66147(11) 0.75117(17) 0.41758(11) 0.0235(3) Uani 1 1 d . . . . .
H10 H 0.655665 0.817633 0.378569 0.028 Uiso 1 1 calc R . . . .
C6 C 0.55262(10) 0.60782(15) 0.64919(11) 0.0207(3) Uani 1 1 d . . . . .
H6 H 0.560033 0.651334 0.599956 0.025 Uiso 1 1 calc R . . . .
C3 C 0.53047(12) 0.48486(19) 0.79361(12) 0.0280(4) Uani 1 1 d . . . . .
H3 H 0.523204 0.442623 0.843372 0.034 Uiso 1 1 calc R . . . .
N2 N 0.76078(13) 0.50490(17) 0.86727(11) 0.0399(5) Uani 1 1 d . . . . .
C31 C 0.56276(10) 0.15503(16) 0.52070(11) 0.0227(3) Uani 1 1 d . . . . .
H31 H 0.513278 0.134842 0.491959 0.027 Uiso 1 1 calc R . . . .
C5 C 0.49364(11) 0.64322(18) 0.69285(12) 0.0276(4) Uani 1 1 d . . . . .
H5 H 0.460627 0.709691 0.672497 0.033 Uiso 1 1 calc R . . . .
C11 C 0.72089(10) 0.75380(15) 0.48484(11) 0.0207(3) Uani 1 1 d . . . . .
H11 H 0.755993 0.821245 0.490841 0.025 Uiso 1 1 calc R . . . .
C29 C 0.69111(10) 0.09249(15) 0.57808(12) 0.0230(3) Uani 1 1 d . . . . .
H29 H 0.728885 0.029333 0.589022 0.028 Uiso 1 1 calc R . . . .
C2 C 0.58866(11) 0.44799(16) 0.75013(11) 0.0224(3) Uani 1 1 d . . . . .
H2 H 0.620712 0.380257 0.770226 0.027 Uiso 1 1 calc R . . . .
C12 C 0.72917(9) 0.65745(14) 0.54373(9) 0.0152(3) Uani 1 1 d . . . . .
C33 C 0.65198(9) 0.30560(13) 0.58920(9) 0.0145(3) Uani 1 1 d . . . . .
N3 N 0.89934(10) 0.46528(14) 0.73620(13) 0.0332(4) Uani 1 1 d . U . A 1
C30 C 0.61930(11) 0.06393(16) 0.53488(12) 0.0250(4) Uani 1 1 d . . . . .
H30 H 0.608577 -0.018045 0.514863 0.030 Uiso 1 1 calc R . . . .
C28 C 0.70842(9) 0.21386(14) 0.60574(10) 0.0163(3) Uani 1 1 d . . . . .
C27 C 0.74521(13) 0.15800(19) 0.80313(13) 0.0335(5) Uani 1 1 d . . . . .
H27A H 0.745744 0.240796 0.828274 0.050 Uiso 1 1 calc GR . . . .
H27B H 0.751760 0.095137 0.847405 0.050 Uiso 1 1 calc GR . . . .
H27C H 0.696127 0.144777 0.766888 0.050 Uiso 1 1 calc GR . . . .
C26 C 0.81027(12) 0.14762(16) 0.75176(12) 0.0289(4) Uani 1 1 d . . . . .
H26 H 0.807866 0.063160 0.725893 0.035 Uiso 1 1 calc R . . . .
C17 C 0.89725(11) 0.6651(2) 0.58520(15) 0.0394(5) Uani 1 1 d . . . . .
H17 H 0.940082 0.635652 0.628364 0.047 Uiso 1 1 calc R . . . .
C13 C 0.71899(14) 0.80030(17) 0.71426(13) 0.0356(5) Uani 1 1 d . . . . .
H13A H 0.681099 0.806633 0.663496 0.053 Uiso 1 1 calc GR . . . .
H13B H 0.716770 0.875122 0.748245 0.053 Uiso 1 1 calc GR . . . .
H13C H 0.707633 0.727356 0.746448 0.053 Uiso 1 1 calc GR . . . .
N4 N 0.96182(12) 0.46902(18) 0.7615(2) 0.0622(8) Uani 1 1 d . U . A 1
C25 C 0.88807(15) 0.1609(2) 0.80699(15) 0.0464(6) Uani 1 1 d . . . . .
H25A H 0.929101 0.147971 0.773179 0.070 Uiso 1 1 calc GR . . . .
H25B H 0.892449 0.098926 0.851802 0.070 Uiso 1 1 calc GR . . . .
H25C H 0.892579 0.244242 0.831438 0.070 Uiso 1 1 calc GR . . . .
C18 C 0.89743(17) 0.5791(2) 0.50991(19) 0.0548(8) Uani 1 1 d . . . . .
H18A H 0.885498 0.494207 0.525570 0.082 Uiso 1 1 calc GR . . . .
H18B H 0.948181 0.580694 0.492145 0.082 Uiso 1 1 calc GR . . . .
H18C H 0.858719 0.607192 0.463841 0.082 Uiso 1 1 calc GR . . . .
C14 C 0.79885(13) 0.78756(16) 0.69033(12) 0.0291(4) Uani 1 1 d . . . . .
H14 H 0.807764 0.858851 0.653405 0.035 Uiso 1 1 calc R . . . .
C16 C 0.91866(16) 0.7967(3) 0.56307(17) 0.0573(8) Uani 1 1 d . . . . .
H16A H 0.880960 0.827766 0.517016 0.086 Uiso 1 1 calc GR . . . .
H16B H 0.969705 0.796364 0.546005 0.086 Uiso 1 1 calc GR . . . .
H16C H 0.919076 0.850497 0.611965 0.086 Uiso 1 1 calc GR . . . .
C24 C 0.8693(3) 0.1901(4) 0.6053(3) 0.0206(8) Uani 0.572(5) 1 d . . P B 1
H24 H 0.871488 0.099482 0.618607 0.025 Uiso 0.572(5) 1 calc R . P B 1
C15 C 0.86080(17) 0.7902(2) 0.76775(14) 0.0464(6) Uani 1 1 d . . . . .
H15A H 0.852904 0.720704 0.804570 0.070 Uiso 1 1 calc GR . . . .
H15B H 0.857543 0.868583 0.797767 0.070 Uiso 1 1 calc GR . . . .
H15C H 0.911557 0.783110 0.750395 0.070 Uiso 1 1 calc GR . . . .
C19 C 0.94968(19) 0.2448(4) 0.6294(2) 0.0311(8) Uani 0.572(5) 1 d . . P B 1
H19A H 0.949873 0.331295 0.610597 0.047 Uiso 0.572(5) 1 calc GR . P B 1
H19B H 0.986507 0.196724 0.602702 0.047 Uiso 0.572(5) 1 calc GR . P B 1
H19C H 0.964162 0.241555 0.690234 0.047 Uiso 0.572(5) 1 calc GR . P B 1
C20 C 0.8978(3) 0.0950(5) 0.5873(4) 0.0361(13) Uani 0.428(5) 1 d . . P B 2
H20A H 0.921512 0.068405 0.643210 0.054 Uiso 0.428(5) 1 calc GR . P B 2
H20B H 0.935032 0.087042 0.548365 0.054 Uiso 0.428(5) 1 calc GR . P B 2
H20C H 0.853056 0.042668 0.568345 0.054 Uiso 0.428(5) 1 calc GR . P B 2
C23 C 0.8441(2) 0.2056(5) 0.5113(2) 0.0308(8) Uani 0.572(5) 1 d . . P B 1
H23A H 0.798401 0.154846 0.493607 0.046 Uiso 0.572(5) 1 calc GR . P B 1
H23B H 0.885621 0.178804 0.481339 0.046 Uiso 0.572(5) 1 calc GR . P B 1
H23C H 0.832121 0.292974 0.498681 0.046 Uiso 0.572(5) 1 calc GR . P B 1
C22 C 0.8403(4) 0.2734(6) 0.5038(3) 0.0346(12) Uani 0.428(5) 1 d . . P B 2
H22A H 0.801437 0.214273 0.478277 0.052 Uiso 0.428(5) 1 calc GR . P B 2
H22B H 0.881742 0.278632 0.469847 0.052 Uiso 0.428(5) 1 calc GR . P B 2
H22C H 0.816782 0.355309 0.506981 0.052 Uiso 0.428(5) 1 calc GR . P B 2
C21 C 0.8724(4) 0.2301(6) 0.5906(5) 0.0241(12) Uani 0.428(5) 1 d . . P B 2
H21 H 0.919337 0.280651 0.609710 0.029 Uiso 0.428(5) 1 calc R . P B 2

loop_
_atom_site_aniso_label
_atom_site_aniso_U_11
_atom_site_aniso_U_22
_atom_site_aniso_U_33
_atom_site_aniso_U_23
_atom_site_aniso_U_13
_atom_site_aniso_U_12
Fe1 0.01087(10) 0.01275(10) 0.01909(12) 0.00031(8) -0.00256(8) 0.00007(7)
P1 0.01011(16) 0.01158(15) 0.01356(17) 0.00081(12) 0.00035(13) 0.00065(12)
P3 0.01173(18) 0.01455(16) 0.01984(19) -0.00186(14) -0.00031(14) 0.00306(13)
P2 0.01539(19) 0.01842(18) 0.01704(19) 0.00244(14) -0.00006(14) -0.00490(14)
N1 0.0333(9) 0.0156(6) 0.0209(7) 0.0000(5) -0.0037(6) 0.0026(6)
C7 0.0128(6) 0.0159(6) 0.0143(6) 0.0011(5) 0.0022(5) 0.0011(5)
C32 0.0131(7) 0.0196(7) 0.0203(7) -0.0011(6) 0.0000(5) -0.0018(5)
C9 0.0195(8) 0.0323(9) 0.0167(7) 0.0067(6) -0.0003(6) 0.0031(6)
C1 0.0127(7) 0.0158(6) 0.0162(7) -0.0009(5) 0.0016(5) 0.0011(5)
C8 0.0145(7) 0.0248(7) 0.0177(7) 0.0025(6) -0.0005(5) 0.0001(6)
C4 0.0215(8) 0.0354(9) 0.0238(8) -0.0069(7) 0.0079(7) 0.0054(7)
C10 0.0266(9) 0.0260(8) 0.0183(8) 0.0093(6) 0.0042(6) 0.0048(7)
C6 0.0206(8) 0.0201(7) 0.0221(8) 0.0026(6) 0.0052(6) 0.0067(6)
C3 0.0276(9) 0.0374(10) 0.0209(8) 0.0050(7) 0.0104(7) 0.0050(8)
N2 0.0706(15) 0.0262(8) 0.0210(8) -0.0021(7) 0.0005(8) 0.0018(9)
C31 0.0186(8) 0.0258(8) 0.0230(8) -0.0050(6) 0.0008(6) -0.0077(6)
C5 0.0249(9) 0.0294(9) 0.0296(9) 0.0004(7) 0.0076(7) 0.0127(7)
C11 0.0227(8) 0.0197(7) 0.0202(7) 0.0045(6) 0.0053(6) -0.0008(6)
C29 0.0222(8) 0.0159(7) 0.0303(9) -0.0059(6) 0.0016(7) 0.0006(6)
C2 0.0230(8) 0.0245(8) 0.0209(8) 0.0061(6) 0.0070(6) 0.0070(6)
C12 0.0156(7) 0.0164(6) 0.0139(6) 0.0016(5) 0.0034(5) -0.0001(5)
C33 0.0137(7) 0.0147(6) 0.0149(6) -0.0003(5) 0.0011(5) -0.0013(5)
N3 0.0207(8) 0.0198(7) 0.0550(12) 0.0030(7) -0.0075(7) -0.0008(6)
C30 0.0253(9) 0.0187(7) 0.0304(9) -0.0084(6) 0.0025(7) -0.0072(6)
C28 0.0160(7) 0.0141(6) 0.0185(7) -0.0022(5) 0.0016(5) -0.0001(5)
C27 0.0411(12) 0.0280(9) 0.0281(10) 0.0106(7) -0.0055(8) -0.0116(8)
C26 0.0359(11) 0.0160(7) 0.0301(9) 0.0022(6) -0.0104(8) 0.0070(7)
C17 0.0146(8) 0.0613(14) 0.0419(12) 0.0241(11) 0.0032(8) -0.0070(9)
C13 0.0625(15) 0.0162(7) 0.0308(10) -0.0032(7) 0.0162(10) -0.0002(8)
N4 0.0238(10) 0.0333(10) 0.119(2) 0.0159(12) -0.0253(12) -0.0057(8)
C25 0.0405(13) 0.0536(14) 0.0387(12) -0.0004(11) -0.0146(10) 0.0240(11)
C18 0.0541(16) 0.0477(13) 0.0747(19) 0.0190(13) 0.0488(15) 0.0172(12)
C14 0.0486(12) 0.0151(7) 0.0212(8) 0.0016(6) -0.0021(8) -0.0115(7)
C16 0.0476(15) 0.0776(19) 0.0476(15) 0.0083(13) 0.0103(12) -0.0421(14)
C24 0.0187(16) 0.021(2) 0.0227(19) -0.0010(16) 0.0059(13) 0.0015(17)
C15 0.0713(18) 0.0307(10) 0.0303(11) -0.0006(8) -0.0146(11) -0.0225(11)
C19 0.0168(15) 0.0427(19) 0.0354(19) -0.0005(15) 0.0091(13) 0.0017(13)
C20 0.030(3) 0.031(2) 0.051(3) -0.004(2) 0.019(2) 0.0073(19)
C23 0.035(2) 0.034(2) 0.0257(17) -0.0081(15) 0.0129(14) -0.0044(16)
C22 0.040(3) 0.035(3) 0.032(3) -0.002(2) 0.017(2) -0.001(2)
C21 0.020(2) 0.020(3) 0.034(3) 0.001(2) 0.012(2) 0.004(2)

loop_
_atom_type_symbol
_atom_type_description
_atom_type_scat_dispersion_real
_atom_type_scat_dispersion_imag
_atom_type_scat_source
C C 0.0033 0.0016 'International Tables Vol C Tables 4.2.6.8 and 6.1.1.4'
H H 0.0000 0.0000 'International Tables Vol C Tables 4.2.6.8 and 6.1.1.4'
Fe Fe 0.3463 0.8444 'International Tables Vol C Tables 4.2.6.8 and 6.1.1.4'
N N 0.0061 0.0033 'International Tables Vol C Tables 4.2.6.8 and 6.1.1.4'
P P 0.1023 0.0942 'International Tables Vol C Tables 4.2.6.8 and 6.1.1.4'

loop_
_geom_angle_atom_site_label_1
_geom_angle_atom_site_label_2
_geom_angle_atom_site_label_3
_geom_angle
P1 Fe1 P3 84.874(16)
P1 Fe1 P2 83.989(17)
P3 Fe1 P2 136.09(2)
N1 Fe1 P1 99.66(5)
N1 Fe1 P3 112.29(5)
N1 Fe1 P2 111.41(5)
N3 Fe1 P1 168.30(7)
N3 Fe1 P3 92.09(5)
N3 Fe1 P2 90.47(5)
N3 Fe1 N1 91.95(9)
C7 P1 Fe1 112.19(5)
C7 P1 C1 101.55(7)
C1 P1 Fe1 119.73(5)
C33 P1 Fe1 113.82(5)
C33 P1 C7 107.05(7)
C33 P1 C1 100.96(7)
C28 P3 Fe1 111.38(5)
C28 P3 C26 99.93(8)
C28 P3 C24 101.02(17)
C28 P3 C21 103.0(2)
C26 P3 Fe1 118.81(6)
C26 P3 C21 109.9(2)
C24 P3 Fe1 125.66(15)
C24 P3 C26 95.83(16)
C21 P3 Fe1 112.10(19)
C12 P2 Fe1 110.74(5)
C12 P2 C17 104.85(9)
C12 P2 C14 101.86(8)
C17 P2 Fe1 116.64(8)
C14 P2 Fe1 118.15(6)
C14 P2 C17 102.81(11)
N2 N1 Fe1 177.94(19)
C8 C7 P1 126.19(12)
C8 C7 C12 120.38(14)
C12 C7 P1 113.21(11)
C31 C32 H32 120.0
C31 C32 C33 120.09(15)
C33 C32 H32 120.0
C8 C9 H9 120.1
C10 C9 H9 120.1
C10 C9 C8 119.72(16)
C6 C1 P1 123.93(12)
C6 C1 C2 118.24(15)
C2 C1 P1 117.72(12)
C7 C8 H8 119.9
C9 C8 C7 120.19(16)
C9 C8 H8 119.9
C3 C4 H4 120.3
C5 C4 H4 120.3
C5 C4 C3 119.35(16)
C9 C10 H10 119.8
C9 C10 C11 120.39(15)
C11 C10 H10 119.8
C1 C6 H6 119.8
C1 C6 C5 120.50(16)
C5 C6 H6 119.8
C4 C3 H3 119.8
C4 C3 C2 120.43(17)
C2 C3 H3 119.8
C32 C31 H31 120.0
C32 C31 C30 119.91(16)
C30 C31 H31 120.0
C4 C5 C6 120.66(17)
C4 C5 H5 119.7
C6 C5 H5 119.7
C10 C11 H11 119.8
C10 C11 C12 120.35(16)
C12 C11 H11 119.8
C30 C29 H29 119.8
C30 C29 C28 120.47(16)
C28 C29 H29 119.8
C1 C2 H2 119.6
C3 C2 C1 120.80(16)
C3 C2 H2 119.6
C7 C12 P2 115.15(11)
C7 C12 C11 118.71(15)
C11 C12 P2 126.13(12)
C32 C33 P1 125.64(12)
C32 C33 C28 120.29(14)
C28 C33 P1 114.06(11)
N4 N3 Fe1 178.0(2)
C31 C30 H30 119.9
C29 C30 C31 120.21(15)
C29 C30 H30 119.9
C29 C28 P3 125.35(13)
C33 C28 P3 115.68(11)
C33 C28 C29 118.95(15)
H27A C27 H27B 109.5
H27A C27 H27C 109.5
H27B C27 H27C 109.5
C26 C27 H27A 109.5
C26 C27 H27B 109.5
C26 C27 H27C 109.5
P3 C26 H26 107.9
C27 C26 P3 111.20(13)
C27 C26 H26 107.9
C27 C26 C25 111.01(18)
C25 C26 P3 110.66(16)
C25 C26 H26 107.9
P2 C17 H17 105.8
C18 C17 P2 109.73(16)
C18 C17 H17 105.8
C16 C17 P2 118.6(2)
C16 C17 H17 105.8
C16 C17 C18 110.3(2)
H13A C13 H13B 109.5
H13A C13 H13C 109.5
H13B C13 H13C 109.5
C14 C13 H13A 109.5
C14 C13 H13B 109.5
C14 C13 H13C 109.5
C26 C25 H25A 109.5
C26 C25 H25B 109.5
C26 C25 H25C 109.5
H25A C25 H25B 109.5
H25A C25 H25C 109.5
H25B C25 H25C 109.5
C17 C18 H18A 109.5
C17 C18 H18B 109.5
C17 C18 H18C 109.5
H18A C18 H18B 109.5
H18A C18 H18C 109.5
H18B C18 H18C 109.5
P2 C14 H14 108.5
C13 C14 P2 110.66(13)
C13 C14 H14 108.5
C13 C14 C15 111.30(19)
C15 C14 P2 109.36(15)
C15 C14 H14 108.5
C17 C16 H16A 109.5
C17 C16 H16B 109.5
C17 C16 H16C 109.5
H16A C16 H16B 109.5
H16A C16 H16C 109.5
H16B C16 H16C 109.5
P3 C24 H24 108.5
C19 C24 P3 111.0(3)
C19 C24 H24 108.5
C23 C24 P3 111.0(3)
C23 C24 H24 108.5
C23 C24 C19 109.3(3)
C14 C15 H15A 109.5
C14 C15 H15B 109.5
C14 C15 H15C 109.5
H15A C15 H15B 109.5
H15A C15 H15C 109.5
H15B C15 H15C 109.5
C24 C19 H19A 109.5
C24 C19 H19B 109.5
C24 C19 H19C 109.5
H19A C19 H19B 109.5
H19A C19 H19C 109.5
H19B C19 H19C 109.5
H20A C20 H20B 109.5
H20A C20 H20C 109.5
H20B C20 H20C 109.5
C21 C20 H20A 109.5
C21 C20 H20B 109.5
C21 C20 H20C 109.5
C24 C23 H23A 109.5
C24 C23 H23B 109.5
C24 C23 H23C 109.5
H23A C23 H23B 109.5
H23A C23 H23C 109.5
H23B C23 H23C 109.5
H22A C22 H22B 109.5
H22A C22 H22C 109.5
H22B C22 H22C 109.5
C21 C22 H22A 109.5
C21 C22 H22B 109.5
C21 C22 H22C 109.5
P3 C21 H21 107.3
C20 C21 P3 115.6(4)
C20 C21 H21 107.3
C22 C21 P3 109.5(4)
C22 C21 C20 109.5(6)
C22 C21 H21 107.3

loop_
_geom_bond_atom_site_label_1
_geom_bond_atom_site_label_2
_geom_bond_distance
Fe1 P1 2.1524(5)
Fe1 P3 2.2055(5)
Fe1 P2 2.2102(5)
Fe1 N1 1.8350(16)
Fe1 N3 1.8171(17)
P1 C7 1.8311(15)
P1 C1 1.8469(16)
P1 C33 1.8287(15)
P3 C28 1.8340(16)
P3 C26 1.8693(19)
P3 C24 1.856(5)
P3 C21 1.925(7)
P2 C12 1.8328(16)
P2 C17 1.875(2)
P2 C14 1.8610(19)
N1 N2 1.110(2)
C7 C8 1.395(2)
C7 C12 1.401(2)
C32 H32 0.9500
C32 C31 1.387(2)
C32 C33 1.396(2)
C9 H9 0.9500
C9 C8 1.390(2)
C9 C10 1.387(3)
C1 C6 1.393(2)
C1 C2 1.395(2)
C8 H8 0.9500
C4 H4 0.9500
C4 C3 1.386(3)
C4 C5 1.374(3)
C10 H10 0.9500
C10 C11 1.393(2)
C6 H6 0.9500
C6 C5 1.395(2)
C3 H3 0.9500
C3 C2 1.386(2)
C31 H31 0.9500
C31 C30 1.393(3)
C5 H5 0.9500
C11 H11 0.9500
C11 C12 1.402(2)
C29 H29 0.9500
C29 C30 1.386(3)
C29 C28 1.401(2)
C2 H2 0.9500
C33 C28 1.399(2)
N3 N4 1.117(3)
C30 H30 0.9500
C27 H27A 0.9800
C27 H27B 0.9800
C27 H27C 0.9800
C27 C26 1.518(3)
C26 H26 1.0000
C26 C25 1.527(3)
C17 H17 1.0000
C17 C18 1.531(4)
C17 C16 1.524(3)
C13 H13A 0.9800
C13 H13B 0.9800
C13 H13C 0.9800
C13 C14 1.521(3)
C25 H25A 0.9800
C25 H25B 0.9800
C25 H25C 0.9800
C18 H18A 0.9800
C18 H18B 0.9800
C18 H18C 0.9800
C14 H14 1.0000
C14 C15 1.533(3)
C16 H16A 0.9800
C16 H16B 0.9800
C16 H16C 0.9800
C24 H24 1.0000
C24 C19 1.530(6)
C24 C23 1.528(6)
C15 H15A 0.9800
C15 H15B 0.9800
C15 H15C 0.9800
C19 H19A 0.9800
C19 H19B 0.9800
C19 H19C 0.9800
C20 H20A 0.9800
C20 H20B 0.9800
C20 H20C 0.9800
C20 C21 1.527(8)
C23 H23A 0.9800
C23 H23B 0.9800
C23 H23C 0.9800
C22 H22A 0.9800
C22 H22B 0.9800
C22 H22C 0.9800
C22 C21 1.506(9)
C21 H21 1.0000

loop_
_geom_torsion_atom_site_label_1
_geom_torsion_atom_site_label_2
_geom_torsion_atom_site_label_3
_geom_torsion_atom_site_label_4
_geom_torsion
Fe1 P1 C7 C8 162.52(13)
Fe1 P1 C7 C12 -22.82(12)
Fe1 P1 C1 C6 119.57(13)
Fe1 P1 C1 C2 -56.69(14)
Fe1 P1 C33 C32 173.95(12)
Fe1 P1 C33 C28 -4.68(13)
Fe1 P3 C28 C29 -178.08(14)
Fe1 P3 C28 C33 0.37(14)
Fe1 P3 C26 C27 59.05(15)
Fe1 P3 C26 C25 -64.82(16)
Fe1 P3 C24 C19 38.9(4)
Fe1 P3 C24 C23 -82.9(3)
Fe1 P2 C12 C7 4.26(13)
Fe1 P2 C12 C11 -174.94(13)
Fe1 P2 C17 C18 70.41(17)
Fe1 P2 C17 C16 -161.65(16)
Fe1 P2 C14 C13 -64.49(15)
Fe1 P2 C14 C15 58.46(17)
P1 C7 C8 C9 171.69(13)
P1 C7 C12 P2 11.06(15)
P1 C7 C12 C11 -169.67(12)
P1 C1 C6 C5 -176.81(14)
P1 C1 C2 C3 176.27(15)
P1 C33 C28 P3 2.59(16)
P1 C33 C28 C29 -178.86(13)
C7 P1 C1 C6 -4.52(16)
C7 P1 C1 C2 179.22(13)
C7 P1 C33 C32 -61.49(15)
C7 P1 C33 C28 119.87(12)
C32 C31 C30 C29 1.2(3)
C32 C33 C28 P3 -176.13(12)
C32 C33 C28 C29 2.4(2)
C9 C10 C11 C12 -1.2(3)
C1 P1 C7 C8 -68.43(15)
C1 P1 C7 C12 106.23(12)
C1 P1 C33 C32 44.33(15)
C1 P1 C33 C28 -134.30(12)
C1 C6 C5 C4 1.2(3)
C8 C7 C12 P2 -173.94(12)
C8 C7 C12 C11 5.3(2)
C8 C9 C10 C11 4.0(3)
C4 C3 C2 C1 0.4(3)
C10 C9 C8 C7 -2.1(3)
C10 C11 C12 P2 175.76(13)
C10 C11 C12 C7 -3.4(2)
C6 C1 C2 C3 -0.2(3)
C3 C4 C5 C6 -1.0(3)
C31 C32 C33 P1 178.23(13)
C31 C32 C33 C28 -3.2(2)
C5 C4 C3 C2 0.2(3)
C2 C1 C6 C5 -0.6(3)
C12 P2 C17 C18 -52.48(18)
C12 P2 C17 C16 75.5(2)
C12 P2 C14 C13 57.02(14)
C12 P2 C14 C15 179.98(15)
C12 C7 C8 C9 -2.6(2)
C33 P1 C7 C8 36.98(16)
C33 P1 C7 C12 -148.37(11)
C33 P1 C1 C6 -114.67(15)
C33 P1 C1 C2 69.07(14)
C33 C32 C31 C30 1.4(3)
C30 C29 C28 P3 178.54(14)
C30 C29 C28 C33 0.1(3)
C28 P3 C26 C27 -62.20(14)
C28 P3 C26 C25 173.94(14)
C28 P3 C24 C19 165.6(3)
C28 P3 C24 C23 43.8(3)
C28 C29 C30 C31 -1.9(3)
C26 P3 C28 C29 -51.65(17)
C26 P3 C28 C33 126.80(13)
C26 P3 C24 C19 -93.1(3)
C26 P3 C24 C23 145.1(3)
C17 P2 C12 C7 130.88(14)
C17 P2 C12 C11 -48.32(17)
C17 P2 C14 C13 165.47(14)
C17 P2 C14 C15 -71.58(16)
C14 P2 C12 C7 -122.25(12)
C14 P2 C12 C11 58.55(16)
C14 P2 C17 C18 -158.64(16)
C14 P2 C17 C16 -30.7(2)
C24 P3 C28 C29 46.4(2)
C24 P3 C28 C33 -135.20(18)
C24 P3 C26 C27 -164.5(2)
C24 P3 C26 C25 71.6(2)
C21 P3 C28 C29 61.6(2)
C21 P3 C28 C33 -120.0(2)
C21 P3 C26 C27 -170.0(3)
C21 P3 C26 C25 66.1(3)
